data_7017863
loop_
_publ_author_name
'You, Zhong-Lu'
'Zhang, Mei'
'Xian, Dong-Mei'

_publ_section_title
;
 The unprecedented preparation of dinuclear zinc(ii) complexes from
 4-halido-2-[(3-cyclohexylaminopropylimino)methyl]phenol.
;
_journal_issue 8
_journal_name_full 'Dalton transactions (Cambridge, England : 2003)'
_journal_page_first 2515
_journal_page_last 2524
_journal_paper_doi 10.1039/c1dt11566a
_journal_volume 41
_journal_year 2012
_chemical_formula_sum 'C38 H34 Br4 N4 Ni3 O8'
_chemical_formula_weight 1170.46
_chemical_name_systematic
;
?
;
_space_group_IT_number 14
_symmetry_cell_setting monoclinic
_symmetry_space_group_name_Hall '-P 2ybc'
_symmetry_space_group_name_H-M 'P 1 21/c 1'
_atom_sites_solution_hydrogens geom
_atom_sites_solution_primary direct
_atom_sites_solution_secondary difmap
_audit_creation_method SHELXL-97
_cell_angle_alpha 90.00
_cell_angle_beta 92.117(7)
_cell_angle_gamma 90.00
_cell_formula_units_Z 2
_cell_length_a 9.111(4)
_cell_length_b 12.089(6)
_cell_length_c 18.724(8)
_cell_measurement_reflns_used 1622
_cell_measurement_temperature 298(2)
_cell_measurement_theta_max 25.1
_cell_measurement_theta_min 2.3
_cell_volume 2060.9(16)
_computing_cell_refinement SMART
_computing_data_collection 'SMART (Bruker, 1998)'
_computing_data_reduction 'SAINT (Bruker, 1998)'
_computing_molecular_graphics 'SHELXTL (Sheldrick, 1997)'
_computing_publication_material SHELXTL
_computing_structure_refinement 'SHELXL-97 (Sheldrick, 1997)'
_computing_structure_solution 'SHELXS-97 (Sheldrick, 1997)'
_diffrn_ambient_temperature 298(2)
_diffrn_measured_fraction_theta_full 0.996
_diffrn_measured_fraction_theta_max 0.996
_diffrn_measurement_device_type 'SMART CCD area-detector'
_diffrn_measurement_method '\w scans'
_diffrn_radiation_monochromator graphite
_diffrn_radiation_source 'fine-focus sealed tube'
_diffrn_radiation_type MoK\a
_diffrn_radiation_wavelength 0.71073
_diffrn_reflns_av_R_equivalents 0.0542
_diffrn_reflns_av_sigmaI/netI 0.0714
_diffrn_reflns_limit_h_max 11
_diffrn_reflns_limit_h_min -11
_diffrn_reflns_limit_k_max 14
_diffrn_reflns_limit_k_min -14
_diffrn_reflns_limit_l_max 16
_diffrn_reflns_limit_l_min -22
_diffrn_reflns_number 10573
_diffrn_reflns_theta_full 25.55
_diffrn_reflns_theta_max 25.55
_diffrn_reflns_theta_min 2.01
_exptl_absorpt_coefficient_mu 5.290
_exptl_absorpt_correction_T_max 0.4176
_exptl_absorpt_correction_T_min 0.3759
_exptl_absorpt_correction_type multi-scan
_exptl_absorpt_process_details SADABS
_exptl_crystal_colour green
_exptl_crystal_density_diffrn 1.886
_exptl_crystal_density_method 'not measured'
_exptl_crystal_description block
_exptl_crystal_F_000 1156
_exptl_crystal_size_max 0.23
_exptl_crystal_size_mid 0.22
_exptl_crystal_size_min 0.20
_refine_diff_density_max 1.672
_refine_diff_density_min -1.032
_refine_diff_density_rms 0.097
_refine_ls_extinction_method none
_refine_ls_goodness_of_fit_ref 1.012
_refine_ls_hydrogen_treatment constr
_refine_ls_matrix_type full
_refine_ls_number_parameters 260
_refine_ls_number_reflns 3844
_refine_ls_number_restraints 0
_refine_ls_restrained_S_all 1.012
_refine_ls_R_factor_all 0.1213
_refine_ls_R_factor_gt 0.0563
_refine_ls_shift/su_max 0.001
_refine_ls_shift/su_mean 0.000
_refine_ls_structure_factor_coef Fsqd
_refine_ls_weighting_details 'calc w=1/[\s^2^(Fo^2^)+(0.0631P)^2^+4.5369P] where P=(Fo^2^+2Fc^2^)/3'
_refine_ls_weighting_scheme calc
_refine_ls_wR_factor_gt 0.1318
_refine_ls_wR_factor_ref 0.1613
_reflns_number_gt 2063
_reflns_number_total 3844
_reflns_threshold_expression >2sigma(I)
_cod_data_source_file c1dt11566a.txt
_cod_data_source_block 2
_cod_original_sg_symbol_H-M P21/c
_cod_database_code 7017863

loop_
_symmetry_equiv_pos_as_xyz
'x, y, z'
'-x, y+1/2, -z+1/2'
'-x, -y, -z'
'x, -y-1/2, z-1/2'

loop_
_atom_site_label
_atom_site_type_symbol
_atom_site_fract_x
_atom_site_fract_y
_atom_site_fract_z
_atom_site_U_iso_or_equiv
_atom_site_adp_type
_atom_site_occupancy
_atom_site_symmetry_multiplicity
_atom_site_calc_flag
_atom_site_refinement_flags
Ni1 Ni 0.17055(12) 0.62056(8) 0.38961(5) 0.0572(3) Uani 1 1 d .
Ni2 Ni 0.0000 0.5000 0.5000 0.0529(4) Uani 1 2 d S
Br1 Br -0.40815(18) 1.04015(10) 0.41676(7) 0.1311(6) Uani 1 1 d .
Br2 Br 0.12006(13) 0.07335(8) 0.21237(5) 0.0894(4) Uani 1 1 d .
O1 O 0.0035(6) 0.6526(4) 0.4516(2) 0.0568(14) Uani 1 1 d .
O2 O 0.1103(6) 0.4648(4) 0.4089(2) 0.0558(14) Uani 1 1 d .
O3 O 0.3261(6) 0.6321(4) 0.4670(3) 0.0620(14) Uani 1 1 d .
O4 O 0.1988(7) 0.5412(4) 0.5481(3) 0.0618(15) Uani 1 1 d .
N1 N 0.1800(9) 0.7835(6) 0.3600(4) 0.072(2) Uani 1 1 d .
N2 N 0.3033(7) 0.5659(6) 0.3137(3) 0.0625(18) Uani 1 1 d .
C1 C -0.0364(14) 0.8399(7) 0.4212(6) 0.093(3) Uani 1 1 d .
C2 C -0.0896(11) 0.7360(7) 0.4454(4) 0.062(2) Uani 1 1 d .
C3 C -0.2355(11) 0.7292(7) 0.4637(4) 0.069(2) Uani 1 1 d .
H3 H -0.2717 0.6625 0.4805 0.083 Uiso 1 1 calc R
C4 C -0.3278(12) 0.8194(7) 0.4575(4) 0.078(3) Uani 1 1 d .
H4 H -0.4242 0.8130 0.4716 0.094 Uiso 1 1 calc R
C5 C -0.2807(14) 0.9179(8) 0.4310(5) 0.088(3) Uani 1 1 d .
C6 C -0.1377(16) 0.9275(8) 0.4149(6) 0.113(4) Uani 1 1 d .
H6 H -0.1047 0.9956 0.3989 0.136 Uiso 1 1 calc R
C7 C 0.1144(16) 0.8530(9) 0.4004(10) 0.169(8) Uani 1 1 d .
H7 H 0.1666 0.9145 0.4171 0.203 Uiso 1 1 calc R
C8 C 0.3193(12) 0.8228(8) 0.3313(6) 0.092(3) Uani 1 1 d .
H8A H 0.3950 0.8222 0.3690 0.111 Uiso 1 1 calc R
H8B H 0.3072 0.8984 0.3148 0.111 Uiso 1 1 calc R
C9 C 0.3672(11) 0.7511(9) 0.2700(5) 0.086(3) Uani 1 1 d .
H9A H 0.2845 0.7422 0.2364 0.103 Uiso 1 1 calc R
H9B H 0.4437 0.7898 0.2454 0.103 Uiso 1 1 calc R
C10 C 0.4232(10) 0.6387(8) 0.2906(5) 0.080(3) Uani 1 1 d .
H10A H 0.4699 0.6054 0.2501 0.096 Uiso 1 1 calc R
H10B H 0.4966 0.6458 0.3292 0.096 Uiso 1 1 calc R
C11 C 0.2977(10) 0.4696(8) 0.2870(4) 0.068(2) Uani 1 1 d .
H11 H 0.3636 0.4546 0.2515 0.081 Uiso 1 1 calc R
C12 C 0.2013(9) 0.3815(7) 0.3053(4) 0.0540(19) Uani 1 1 d .
C13 C 0.1104(9) 0.3805(6) 0.3641(4) 0.0496(18) Uani 1 1 d .
C14 C 0.0217(10) 0.2882(6) 0.3751(4) 0.064(2) Uani 1 1 d .
H14 H -0.0403 0.2872 0.4134 0.076 Uiso 1 1 calc R
C15 C 0.0252(10) 0.2000(7) 0.3304(4) 0.069(2) Uani 1 1 d .
H15 H -0.0359 0.1400 0.3381 0.083 Uiso 1 1 calc R
C16 C 0.1171(10) 0.1976(7) 0.2741(4) 0.065(2) Uani 1 1 d .
C17 C 0.2031(9) 0.2869(7) 0.2603(4) 0.061(2) Uani 1 1 d .
H17 H 0.2634 0.2858 0.2213 0.073 Uiso 1 1 calc R
C18 C 0.3060(10) 0.5923(6) 0.5278(4) 0.055(2) Uani 1 1 d .
C19 C 0.4336(10) 0.6099(8) 0.5816(4) 0.083(3) Uani 1 1 d .
H19A H 0.4863 0.5417 0.5883 0.124 Uiso 1 1 calc R
H19B H 0.3964 0.6337 0.6264 0.124 Uiso 1 1 calc R
H19C H 0.4984 0.6653 0.5639 0.124 Uiso 1 1 calc R

loop_
_atom_site_aniso_label
_atom_site_aniso_U_11
_atom_site_aniso_U_22
_atom_site_aniso_U_33
_atom_site_aniso_U_23
_atom_site_aniso_U_13
_atom_site_aniso_U_12
Ni1 0.0837(8) 0.0512(6) 0.0375(5) 0.0093(4) 0.0102(5) -0.0088(5)
Ni2 0.0796(11) 0.0455(8) 0.0343(7) 0.0086(6) 0.0119(7) -0.0022(7)
Br1 0.1948(15) 0.0844(8) 0.1172(10) 0.0282(7) 0.0505(10) 0.0611(9)
Br2 0.1299(10) 0.0731(7) 0.0651(6) -0.0215(5) 0.0014(6) -0.0052(6)
O1 0.078(4) 0.045(3) 0.047(3) 0.010(2) 0.009(3) 0.003(3)
O2 0.088(4) 0.042(3) 0.038(3) 0.002(2) 0.009(3) -0.007(3)
O3 0.078(4) 0.066(3) 0.042(3) 0.007(3) 0.003(3) -0.008(3)
O4 0.084(4) 0.059(3) 0.043(3) 0.010(3) 0.009(3) -0.003(3)
N1 0.091(6) 0.058(4) 0.068(5) 0.015(4) 0.017(4) -0.021(4)
N2 0.069(5) 0.074(5) 0.047(4) 0.006(3) 0.016(4) -0.016(4)
C1 0.131(10) 0.047(5) 0.102(8) 0.018(5) 0.031(7) 0.008(6)
C2 0.092(7) 0.056(5) 0.038(4) 0.005(4) 0.009(5) 0.001(5)
C3 0.101(8) 0.053(5) 0.055(5) 0.011(4) 0.023(5) 0.011(5)
C4 0.107(8) 0.071(6) 0.058(5) 0.010(5) 0.028(5) 0.017(6)
C5 0.135(10) 0.057(6) 0.074(6) 0.018(5) 0.032(7) 0.022(6)
C6 0.165(12) 0.054(6) 0.123(10) 0.029(6) 0.051(9) 0.003(8)
C7 0.155(13) 0.048(7) 0.31(2) 0.009(9) 0.125(15) -0.017(7)
C8 0.102(8) 0.064(6) 0.111(9) 0.025(6) 0.003(7) -0.015(6)
C9 0.078(7) 0.105(8) 0.075(7) 0.042(6) 0.000(6) -0.026(6)
C10 0.085(7) 0.097(7) 0.058(5) 0.006(5) 0.015(5) -0.025(6)
C11 0.076(6) 0.078(6) 0.050(5) -0.003(4) 0.019(5) -0.010(5)
C12 0.063(5) 0.053(5) 0.047(4) -0.001(4) 0.009(4) 0.000(4)
C13 0.067(5) 0.047(4) 0.035(4) 0.005(3) 0.003(4) -0.001(4)
C14 0.095(7) 0.054(5) 0.043(4) 0.004(4) 0.021(4) -0.005(5)
C15 0.093(7) 0.053(5) 0.060(5) 0.004(4) 0.006(5) -0.012(5)
C16 0.091(7) 0.055(5) 0.050(5) -0.008(4) 0.008(5) -0.008(5)
C17 0.063(6) 0.072(6) 0.048(5) -0.003(4) 0.006(4) 0.009(5)
C18 0.082(6) 0.040(4) 0.044(5) -0.001(3) 0.003(5) 0.008(4)
C19 0.102(8) 0.098(7) 0.047(5) 0.009(5) -0.010(5) -0.007(6)

loop_
_atom_type_symbol
_atom_type_description
_atom_type_scat_dispersion_real
_atom_type_scat_dispersion_imag
_atom_type_scat_source
C C 0.0033 0.0016 'International Tables Vol C Tables 4.2.6.8 and 6.1.1.4'
H H 0.0000 0.0000 'International Tables Vol C Tables 4.2.6.8 and 6.1.1.4'
N N 0.0061 0.0033 'International Tables Vol C Tables 4.2.6.8 and 6.1.1.4'
O O 0.0106 0.0060 'International Tables Vol C Tables 4.2.6.8 and 6.1.1.4'
Br Br -0.2901 2.4595 'International Tables Vol C Tables 4.2.6.8 and 6.1.1.4'
Ni Ni 0.3393 1.1124 'International Tables Vol C Tables 4.2.6.8 and 6.1.1.4'

loop_
_geom_angle_atom_site_label_1
_geom_angle_atom_site_label_2
_geom_angle_atom_site_label_3
_geom_angle
_geom_angle_site_symmetry_1
_geom_angle_site_symmetry_3
O1 Ni1 O3 95.8(2) . .
O1 Ni1 O2 81.7(2) . .
O3 Ni1 O2 97.3(2) . .
O1 Ni1 N2 166.1(3) . .
O3 Ni1 N2 96.1(3) . .
O2 Ni1 N2 89.7(2) . .
O1 Ni1 N1 90.7(3) . .
O3 Ni1 N1 95.4(3) . .
O2 Ni1 N1 165.8(3) . .
N2 Ni1 N1 95.3(3) . .
O4 Ni2 O4 180.000(1) . 3_566
O4 Ni2 O2 87.9(2) . .
O4 Ni2 O2 92.1(2) 3_566 .
O4 Ni2 O2 92.1(2) . 3_566
O4 Ni2 O2 87.9(2) 3_566 3_566
O2 Ni2 O2 180.000(1) . 3_566
O4 Ni2 O1 87.0(2) . .
O4 Ni2 O1 93.0(2) 3_566 .
O2 Ni2 O1 78.70(19) . .
O2 Ni2 O1 101.30(19) 3_566 .
O4 Ni2 O1 93.0(2) . 3_566
O4 Ni2 O1 87.0(2) 3_566 3_566
O2 Ni2 O1 101.30(19) . 3_566
O2 Ni2 O1 78.70(19) 3_566 3_566
O1 Ni2 O1 180.000(1) . 3_566
C2 O1 Ni1 126.9(5) . .
C2 O1 Ni2 134.8(5) . .
Ni1 O1 Ni2 96.2(2) . .
C13 O2 Ni1 127.3(4) . .
C13 O2 Ni2 134.3(5) . .
Ni1 O2 Ni2 95.8(2) . .
C18 O3 Ni1 120.6(6) . .
C18 O4 Ni2 133.2(5) . .
C7 N1 C8 115.3(9) . .
C7 N1 Ni1 116.2(7) . .
C8 N1 Ni1 117.0(6) . .
C11 N2 C10 116.7(7) . .
C11 N2 Ni1 124.4(6) . .
C10 N2 Ni1 118.7(6) . .
C6 C1 C2 117.4(11) . .
C6 C1 C7 121.4(10) . .
C2 C1 C7 121.2(10) . .
O1 C2 C3 123.4(7) . .
O1 C2 C1 118.4(9) . .
C3 C2 C1 118.1(9) . .
C4 C3 C2 121.2(8) . .
C4 C3 H3 119.4 . .
C2 C3 H3 119.4 . .
C5 C4 C3 121.4(10) . .
C5 C4 H4 119.3 . .
C3 C4 H4 119.3 . .
C6 C5 C4 118.3(9) . .
C6 C5 Br1 119.5(8) . .
C4 C5 Br1 122.2(9) . .
C5 C6 C1 123.4(10) . .
C5 C6 H6 118.3 . .
C1 C6 H6 118.3 . .
N1 C7 C1 123.3(12) . .
N1 C7 H7 118.3 . .
C1 C7 H7 118.3 . .
N1 C8 C9 111.6(8) . .
N1 C8 H8A 109.3 . .
C9 C8 H8A 109.3 . .
N1 C8 H8B 109.3 . .
C9 C8 H8B 109.3 . .
H8A C8 H8B 108.0 . .
C10 C9 C8 115.4(8) . .
C10 C9 H9A 108.4 . .
C8 C9 H9A 108.4 . .
C10 C9 H9B 108.4 . .
C8 C9 H9B 108.4 . .
H9A C9 H9B 107.5 . .
N2 C10 C9 111.5(8) . .
N2 C10 H10A 109.3 . .
C9 C10 H10A 109.3 . .
N2 C10 H10B 109.3 . .
C9 C10 H10B 109.3 . .
H10A C10 H10B 108.0 . .
N2 C11 C12 127.3(8) . .
N2 C11 H11 116.4 . .
C12 C11 H11 116.4 . .
C13 C12 C17 118.6(7) . .
C13 C12 C11 125.4(7) . .
C17 C12 C11 115.9(7) . .
O2 C13 C14 120.6(7) . .
O2 C13 C12 120.5(7) . .
C14 C13 C12 118.9(7) . .
C15 C14 C13 120.7(8) . .
C15 C14 H14 119.7 . .
C13 C14 H14 119.7 . .
C14 C15 C16 121.4(8) . .
C14 C15 H15 119.3 . .
C16 C15 H15 119.3 . .
C17 C16 C15 120.0(7) . .
C17 C16 Br2 119.4(6) . .
C15 C16 Br2 120.6(7) . .
C16 C17 C12 120.4(8) . .
C16 C17 H17 119.8 . .
C12 C17 H17 119.8 . .
O4 C18 O3 128.2(8) . .
O4 C18 C19 117.5(7) . .
O3 C18 C19 114.3(8) . .
C18 C19 H19A 109.5 . .
C18 C19 H19B 109.5 . .
H19A C19 H19B 109.5 . .
C18 C19 H19C 109.5 . .
H19A C19 H19C 109.5 . .
H19B C19 H19C 109.5 . .

loop_
_geom_bond_atom_site_label_1
_geom_bond_atom_site_label_2
_geom_bond_distance
_geom_bond_site_symmetry_2
Ni1 O1 1.986(5) .
Ni1 O3 1.994(5) .
Ni1 O2 1.998(5) .
Ni1 N2 2.011(7) .
Ni1 N1 2.049(7) .
Ni2 O4 2.054(6) .
Ni2 O4 2.054(6) 3_566
Ni2 O2 2.055(5) .
Ni2 O2 2.055(5) 3_566
Ni2 O1 2.056(5) .
Ni2 O1 2.056(5) 3_566
Br1 C5 1.893(10) .
Br2 C16 1.896(8) .
O1 C2 1.321(9) .
O2 C13 1.320(8) .
O3 C18 1.255(9) .
O4 C18 1.228(9) .
N1 C7 1.293(14) .
N1 C8 1.475(12) .
N2 C11 1.267(10) .
N2 C10 1.480(10) .
C1 C6 1.407(14) .
C1 C2 1.426(12) .
C1 C7 1.451(16) .
C2 C3 1.387(12) .
C3 C4 1.380(11) .
C3 H3 0.9300 .
C4 C5 1.365(12) .
C4 H4 0.9300 .
C5 C6 1.353(15) .
C6 H6 0.9300 .
C7 H7 0.9300 .
C8 C9 1.514(14) .
C8 H8A 0.9700 .
C8 H8B 0.9700 .
C9 C10 1.497(13) .
C9 H9A 0.9700 .
C9 H9B 0.9700 .
C10 H10A 0.9700 .
C10 H10B 0.9700 .
C11 C12 1.430(11) .
C11 H11 0.9300 .
C12 C13 1.403(10) .
C12 C17 1.421(10) .
C13 C14 1.397(10) .
C14 C15 1.356(10) .
C14 H14 0.9300 .
C15 C16 1.371(11) .
C15 H15 0.9300 .
C16 C17 1.363(11) .
C17 H17 0.9300 .
C18 C19 1.525(11) .
C19 H19A 0.9600 .
C19 H19B 0.9600 .
C19 H19C 0.9600 .
